data_4123578
loop_
_publ_author_name
'Masarwa, Ahmad'
'Weber, Manuel'
'Sarpong, Richmond'

_publ_section_title
;
 Selective C-C and C-h bond activation/cleavage of pinene derivatives:
 synthesis of enantiopure cyclohexenone scaffolds and mechanistic
 insights.
;
_journal_issue 19
_journal_name_full 'Journal of the American Chemical Society'
_journal_page_first 6327
_journal_page_last 6334
_journal_paper_doi 10.1021/jacs.5b02254
_journal_volume 137
_journal_year 2015
_chemical_absolute_configuration ad
_chemical_formula_sum 'C10 H16 O2'
_chemical_formula_weight 168.23
_chemical_name_common AM-II-2
_chemical_name_systematic sarpong93
_space_group.centring_type P

_space_group_crystal_system trigonal
_space_group_IT_number 145
_space_group_name_Hall 'P 32'
_space_group_name_H-M_alt 'P 32'
_symmetry_space_group_name_Hall 'P 32'
_symmetry_space_group_name_H-M 'P 32'
_atom_sites_solution_hydrogens geom
_atom_sites_solution_primary iterative
_atom_sites_solution_secondary difmap
_audit_creation_method SHELXL-2014/7
_cell_angle_alpha 90
_cell_angle_beta 90
_cell_angle_gamma 120
_cell_formula_units_Z 9
_cell_length_a 18.8316(4)
_cell_length_b 18.8316(4)
_cell_length_c 6.8064(2)
_cell_measurement_reflns_used 9917
_cell_measurement_temperature 100(2)
_cell_measurement_theta_max 68.00
_cell_measurement_theta_min 4.70
_cell_volume 2090.37(9)
_computing_cell_refinement 'Bruker SAINT'
_computing_data_collection 'Bruker APEX2'
_computing_data_reduction 'Bruker SAINT'
_computing_molecular_graphics ORTEP-32
_computing_publication_material WinGX
_computing_structure_refinement SHELXL-2014
_computing_structure_solution SIR-2014
_diffrn_ambient_temperature 100(2)
_diffrn_detector_area_resol_mean 8.366
_diffrn_measured_fraction_theta_full 1.000
_diffrn_measured_fraction_theta_max 0.996
_diffrn_measurement_device_type 'Bruker APEX-II CCD'
_diffrn_measurement_method 'phi and omega scans'
_diffrn_radiation_type CuK\a
_diffrn_radiation_wavelength 1.54178
_diffrn_reflns_av_R_equivalents 0.0455
_diffrn_reflns_av_unetI/netI 0.0211
_diffrn_reflns_Laue_measured_fraction_full 1.000
_diffrn_reflns_Laue_measured_fraction_max 0.996
_diffrn_reflns_limit_h_max 22
_diffrn_reflns_limit_h_min -22
_diffrn_reflns_limit_k_max 21
_diffrn_reflns_limit_k_min -22
_diffrn_reflns_limit_l_max 8
_diffrn_reflns_limit_l_min -8
_diffrn_reflns_number 56805
_diffrn_reflns_point_group_measured_fraction_full 1.000
_diffrn_reflns_point_group_measured_fraction_max 0.994
_diffrn_reflns_theta_full 67.000
_diffrn_reflns_theta_max 68.417
_diffrn_reflns_theta_min 2.709
_diffrn_source 'microfocus rotating anode'
_exptl_absorpt_coefficient_mu 0.653
_exptl_absorpt_correction_T_max 0.9287
_exptl_absorpt_correction_T_min 0.8445
_exptl_absorpt_correction_type multi-scan
_exptl_absorpt_process_details SADABS
_exptl_crystal_colour colorless
_exptl_crystal_density_diffrn 1.203
_exptl_crystal_description rod
_exptl_crystal_F_000 828
_exptl_crystal_size_max 0.030
_exptl_crystal_size_mid 0.030
_exptl_crystal_size_min 0.020
_refine_diff_density_max 0.166
_refine_diff_density_min -0.171
_refine_diff_density_rms 0.028
_refine_ls_abs_structure_details
; 
 Flack x determined using 2352 quotients [(I+)-(I-)]/[(I+)+(I-)] 
 (Parsons, Flack and Wagner, Acta Cryst. B69 (2013) 249-259). 
;
_refine_ls_abs_structure_Flack 0.18(5)
_refine_ls_extinction_method none
_refine_ls_goodness_of_fit_ref 1.047
_refine_ls_hydrogen_treatment constr
_refine_ls_matrix_type full
_refine_ls_number_parameters 335
_refine_ls_number_reflns 5086
_refine_ls_number_restraints 1
_refine_ls_restrained_S_all 1.047
_refine_ls_R_factor_all 0.0296
_refine_ls_R_factor_gt 0.0284
_refine_ls_shift/su_max 0.000
_refine_ls_shift/su_mean 0.000
_refine_ls_structure_factor_coef Fsqd
_refine_ls_weighting_details 'w=1/[\s^2^(Fo^2^)+(0.0433P)^2^+0.1429P] where P=(Fo^2^+2Fc^2^)/3'
_refine_ls_weighting_scheme calc
_refine_ls_wR_factor_gt 0.0693
_refine_ls_wR_factor_ref 0.0703
_reflns_Friedel_coverage 0.996
_reflns_Friedel_fraction_full 1.000
_reflns_Friedel_fraction_max 0.992
_reflns_number_gt 4967
_reflns_number_total 5086
_reflns_threshold_expression 'I > 2\s(I)'
_cod_data_source_file ja5b02254_si_007.cif
_cod_data_source_block sarpong93
_cod_depositor_comments
;Adding full bibliography for 4123577--4123669.cif.

The following automatic conversions were performed:

'_space_group.centring_type' value 'primitive' was replaced with the
value 'P' as specified in the replacement file
'/home/antanas/src/cod-tools/trunk/data/replacement-values/replacement_values.lst'.

Automatic conversion script
Id: cif_fix_values 5642 2017-10-24 12:04:52Z antanas 
;
_cod_original_cell_volume 2090.37(11)
_cod_database_code 4123578
_shelx_shelxl_version_number 2014/7
_shelx_space_group_comment
; 
The symmetry employed for this shelxl refinement is uniquely defined 
by the following loop, which should always be used as a source of 
symmetry information in preference to the above space-group names. 
They are only intended as comments. 
;
_shelx_estimated_absorpt_t_min 0.981
_shelx_estimated_absorpt_t_max 0.987

loop_
_space_group_symop_operation_xyz
'x, y, z'
'-y, x-y, z+2/3'
'-x+y, -x, z+1/3'

loop_
_atom_site_label
_atom_site_type_symbol
_atom_site_fract_x
_atom_site_fract_y
_atom_site_fract_z
_atom_site_U_iso_or_equiv
_atom_site_adp_type
_atom_site_occupancy
_atom_site_site_symmetry_order
_atom_site_calc_flag
_atom_site_refinement_flags_posn
_atom_site_refinement_flags_adp
C1 C 0.15097(19) 0.39427(19) 0.9774(4) 0.0230(6) Uani 1 1 d . .
C2 C 0.1069(2) 0.42070(19) 1.1313(5) 0.0258(7) Uani 1 1 d . .
H2A H 0.0804 0.4485 1.0663 0.031 Uiso 1 1 calc R U
H2B H 0.0647 0.3726 1.2046 0.031 Uiso 1 1 calc R U
C3 C 0.1759(2) 0.4798(2) 1.2691(5) 0.0285(7) Uani 1 1 d . .
H3A H 0.1839 0.5358 1.2609 0.034 Uiso 1 1 calc R U
H3B H 0.1641 0.4607 1.4070 0.034 Uiso 1 1 calc R U
C4 C 0.2511(2) 0.4775(2) 1.1911(4) 0.0250(6) Uani 1 1 d . .
H4 H 0.3049 0.5245 1.2346 0.030 Uiso 1 1 calc R U
C5 C 0.2390(2) 0.3931(2) 1.2408(5) 0.0320(7) Uani 1 1 d . .
H5A H 0.2218 0.3782 1.3793 0.038 Uiso 1 1 calc R U
H5B H 0.2895 0.3906 1.2166 0.038 Uiso 1 1 calc R U
C6 C 0.17061(19) 0.33796(18) 1.0987(4) 0.0250(7) Uani 1 1 d . .
C7 C 0.1028(2) 0.3559(2) 0.7908(5) 0.0327(7) Uani 1 1 d . .
H7A H 0.1349 0.3412 0.7040 0.049 Uiso 1 1 calc R U
H7B H 0.0915 0.3953 0.7240 0.049 Uiso 1 1 calc R U
H7C H 0.0510 0.3066 0.8240 0.049 Uiso 1 1 calc R U
C8 C 0.23706(19) 0.47219(17) 0.9640(5) 0.0203(6) Uani 1 1 d . .
C9 C 0.2991(2) 0.4588(2) 0.8471(5) 0.0309(8) Uani 1 1 d . .
H9A H 0.2860 0.4549 0.7067 0.046 Uiso 1 1 calc R U
H9B H 0.2964 0.4078 0.8904 0.046 Uiso 1 1 calc R U
H9C H 0.3545 0.5049 0.8694 0.046 Uiso 1 1 calc R U
C10 C 0.23416(19) 0.54506(18) 0.8764(4) 0.0231(6) Uani 1 1 d . .
H10A H 0.2181 0.5340 0.7364 0.028 Uiso 1 1 calc R U
H10B H 0.1923 0.5527 0.9461 0.028 Uiso 1 1 calc R U
C11 C 0.9414(2) 0.5121(2) 0.7119(4) 0.0238(7) Uani 1 1 d . .
C12 C 0.9161(2) 0.5554(2) 0.5570(5) 0.0281(7) Uani 1 1 d . .
H12A H 0.9644 0.5963 0.4820 0.034 Uiso 1 1 calc R U
H12B H 0.8895 0.5835 0.6204 0.034 Uiso 1 1 calc R U
C13 C 0.8549(2) 0.4853(2) 0.4206(5) 0.0311(8) Uani 1 1 d . .
H13A H 0.7996 0.4794 0.4271 0.037 Uiso 1 1 calc R U
H13B H 0.8741 0.4952 0.2826 0.037 Uiso 1 1 calc R U
C14 C 0.8545(2) 0.4100(2) 0.5045(5) 0.0269(7) Uani 1 1 d . .
H14 H 0.8067 0.3562 0.4638 0.032 Uiso 1 1 calc R U
C15 C 0.9398(2) 0.4206(3) 0.4562(5) 0.0360(9) Uani 1 1 d . .
H15A H 0.9413 0.3697 0.4837 0.043 Uiso 1 1 calc R U
H15B H 0.9550 0.4364 0.3172 0.043 Uiso 1 1 calc R U
C16 C 0.9954(2) 0.4888(2) 0.5939(5) 0.0314(8) Uani 1 1 d . .
C17 C 0.9820(2) 0.5605(2) 0.8940(5) 0.0340(8) Uani 1 1 d . .
H17A H 0.9970 0.5283 0.9798 0.051 Uiso 1 1 calc R U
H17B H 0.9439 0.5730 0.9635 0.051 Uiso 1 1 calc R U
H17C H 1.0314 0.6117 0.8576 0.051 Uiso 1 1 calc R U
C18 C 0.86209(19) 0.42638(19) 0.7287(5) 0.0210(6) Uani 1 1 d . .
C19 C 0.8736(2) 0.3645(2) 0.8500(6) 0.0321(8) Uani 1 1 d . .
H19A H 0.8671 0.3723 0.9898 0.048 Uiso 1 1 calc R U
H19B H 0.9286 0.3728 0.8270 0.048 Uiso 1 1 calc R U
H19C H 0.8325 0.3087 0.8108 0.048 Uiso 1 1 calc R U
C20 C 0.79005(19) 0.4319(2) 0.8175(4) 0.0239(7) Uani 1 1 d . .
H20A H 0.8017 0.4481 0.9573 0.029 Uiso 1 1 calc R U
H20B H 0.7838 0.4745 0.7476 0.029 Uiso 1 1 calc R U
C21 C 0.88783(19) 0.16253(19) 0.3171(4) 0.0221(6) Uani 1 1 d . .
C22 C 0.9557(2) 0.2088(2) 0.4742(4) 0.0264(7) Uani 1 1 d . .
H22A H 1.0104 0.2392 0.4120 0.032 Uiso 1 1 calc R U
H22B H 0.9453 0.2479 0.5486 0.032 Uiso 1 1 calc R U
C23 C 0.9498(2) 0.1402(2) 0.6100(4) 0.0280(7) Uani 1 1 d . .
H23A H 1.0005 0.1367 0.6038 0.034 Uiso 1 1 calc R U
H23B H 0.9397 0.1493 0.7479 0.034 Uiso 1 1 calc R U
C24 C 0.8768(2) 0.0633(2) 0.5255(4) 0.0253(7) Uani 1 1 d . .
H24 H 0.8736 0.0108 0.5668 0.030 Uiso 1 1 calc R U
C25 C 0.7994(2) 0.0681(2) 0.5715(5) 0.0358(8) Uani 1 1 d . .
H25A H 0.7489 0.0158 0.5412 0.043 Uiso 1 1 calc R U
H25B H 0.7981 0.0826 0.7108 0.043 Uiso 1 1 calc R U
C26 C 0.8096(2) 0.1369(2) 0.4333(5) 0.0303(7) Uani 1 1 d . .
C27 C 0.8949(2) 0.2106(2) 0.1316(5) 0.0308(7) Uani 1 1 d . .
H27A H 0.8507 0.1757 0.0407 0.046 Uiso 1 1 calc R U
H27B H 0.9480 0.2283 0.0691 0.046 Uiso 1 1 calc R U
H27C H 0.8904 0.2588 0.1656 0.046 Uiso 1 1 calc R U
C28 C 0.88638(19) 0.07925(18) 0.2999(5) 0.0216(6) Uani 1 1 d . .
C29 C 0.8136(2) 0.0149(2) 0.1783(5) 0.0309(7) Uani 1 1 d . .
H29A H 0.8254 0.0268 0.0380 0.046 Uiso 1 1 calc R U
H29B H 0.7640 0.0168 0.2123 0.046 Uiso 1 1 calc R U
H29C H 0.8051 -0.0398 0.2070 0.046 Uiso 1 1 calc R U
C30 C 0.96546(19) 0.08950(18) 0.2147(4) 0.0221(7) Uani 1 1 d . .
H30A H 0.9698 0.1055 0.0748 0.026 Uiso 1 1 calc R U
H30B H 1.0127 0.1339 0.2856 0.026 Uiso 1 1 calc R U
O1 O 0.13732(17) 0.26393(14) 1.0846(4) 0.0388(6) Uani 1 1 d . .
O2 O 0.31247(13) 0.61865(12) 0.8920(3) 0.0247(5) Uani 1 1 d . .
H2 H 0.3159 0.6410 1.0011 0.037 Uiso 1 1 calc R U
O3 O 1.06922(16) 0.5208(2) 0.6064(5) 0.0447(7) Uani 1 1 d . .
O4 O 0.71563(13) 0.35519(14) 0.8029(3) 0.0258(5) Uani 1 1 d . .
H4A H 0.6976 0.3377 0.9161 0.039 Uiso 1 1 calc R U
O5 O 0.76640(17) 0.16669(18) 0.4236(5) 0.0463(7) Uani 1 1 d . .
O6 O 0.96840(14) 0.01532(14) 0.2302(3) 0.0259(5) Uani 1 1 d . .
H6 H 0.9892 0.0143 0.3386 0.039 Uiso 1 1 calc R U

loop_
_atom_site_aniso_label
_atom_site_aniso_U_11
_atom_site_aniso_U_22
_atom_site_aniso_U_33
_atom_site_aniso_U_23
_atom_site_aniso_U_13
_atom_site_aniso_U_12
C1 0.0216(15) 0.0224(14) 0.0212(14) 0.0017(11) 0.0015(11) 0.0082(13)
C2 0.0236(16) 0.0212(16) 0.0329(18) 0.0046(13) 0.0099(13) 0.0115(13)
C3 0.0375(19) 0.0257(16) 0.0231(17) 0.0022(12) 0.0076(13) 0.0162(14)
C4 0.0227(16) 0.0305(16) 0.0214(15) -0.0034(12) -0.0029(12) 0.0129(13)
C5 0.0315(18) 0.0351(18) 0.0330(17) 0.0046(14) -0.0034(14) 0.0194(15)
C6 0.0275(16) 0.0230(15) 0.0270(17) 0.0029(12) 0.0086(12) 0.0146(13)
C7 0.0317(18) 0.0248(16) 0.0250(15) -0.0017(12) -0.0022(13) 0.0016(14)
C8 0.0191(15) 0.0193(14) 0.0212(14) -0.0024(12) 0.0004(12) 0.0086(12)
C9 0.0263(17) 0.0248(17) 0.038(2) 0.0002(14) 0.0146(14) 0.0101(14)
C10 0.0212(15) 0.0220(15) 0.0211(14) 0.0031(11) 0.0030(11) 0.0072(12)
C11 0.0189(15) 0.0237(16) 0.0250(14) 0.0045(12) 0.0000(13) 0.0079(13)
C12 0.0238(16) 0.0266(17) 0.0341(17) 0.0076(13) 0.0029(13) 0.0128(13)
C13 0.0271(17) 0.042(2) 0.0223(16) 0.0102(14) 0.0019(13) 0.0157(15)
C14 0.0235(17) 0.0308(18) 0.0225(15) -0.0048(13) 0.0005(12) 0.0105(14)
C15 0.038(2) 0.046(2) 0.0315(18) 0.0030(16) 0.0108(16) 0.0269(18)
C16 0.0278(18) 0.041(2) 0.0308(19) 0.0101(15) 0.0046(14) 0.0215(16)
C17 0.0279(18) 0.0318(18) 0.0321(18) -0.0019(15) -0.0004(15) 0.0073(15)
C18 0.0239(16) 0.0201(15) 0.0195(13) 0.0012(12) -0.0013(13) 0.0114(13)
C19 0.0336(18) 0.0270(17) 0.040(2) 0.0082(15) 0.0002(16) 0.0181(16)
C20 0.0210(16) 0.0251(16) 0.0236(15) -0.0024(12) -0.0001(12) 0.0100(13)
C21 0.0242(16) 0.0231(14) 0.0201(14) -0.0008(11) -0.0033(12) 0.0125(12)
C22 0.0312(16) 0.0249(16) 0.0265(16) -0.0064(12) -0.0072(13) 0.0167(14)
C23 0.0381(18) 0.0354(18) 0.0193(15) -0.0014(14) -0.0033(13) 0.0249(15)
C24 0.0274(16) 0.0273(16) 0.0228(15) 0.0041(12) 0.0039(12) 0.0148(13)
C25 0.0307(18) 0.041(2) 0.0365(18) 0.0095(15) 0.0115(14) 0.0185(16)
C26 0.0251(16) 0.0366(18) 0.0326(17) -0.0033(14) -0.0021(13) 0.0180(14)
C27 0.0391(19) 0.0286(16) 0.0290(16) 0.0012(13) -0.0077(13) 0.0202(15)
C28 0.0231(15) 0.0178(14) 0.0227(15) 0.0022(11) -0.0019(13) 0.0093(12)
C29 0.0310(18) 0.0245(16) 0.0353(18) -0.0072(14) -0.0121(15) 0.0124(15)
C30 0.0283(16) 0.0235(15) 0.0179(14) -0.0015(11) -0.0014(11) 0.0157(13)
O1 0.0448(15) 0.0249(13) 0.0449(14) 0.0049(11) 0.0099(12) 0.0160(11)
O2 0.0246(11) 0.0190(10) 0.0222(11) -0.0014(8) 0.0052(8) 0.0047(9)
O3 0.0258(14) 0.0601(18) 0.0504(16) 0.0036(14) 0.0044(12) 0.0232(13)
O4 0.0215(11) 0.0262(11) 0.0202(10) 0.0055(9) 0.0011(8) 0.0048(9)
O5 0.0389(14) 0.0579(16) 0.0577(16) -0.0006(13) 0.0031(12) 0.0360(14)
O6 0.0339(13) 0.0276(11) 0.0218(11) -0.0041(8) -0.0054(9) 0.0197(10)

loop_
_atom_type_symbol
_atom_type_description
_atom_type_scat_dispersion_real
_atom_type_scat_dispersion_imag
_atom_type_scat_source
C C 0.0181 0.0091 'International Tables Vol C Tables 4.2.6.8 and 6.1.1.4'
H H 0.0000 0.0000 'International Tables Vol C Tables 4.2.6.8 and 6.1.1.4'
O O 0.0492 0.0322 'International Tables Vol C Tables 4.2.6.8 and 6.1.1.4'

loop_
_geom_angle_atom_site_label_1
_geom_angle_atom_site_label_2
_geom_angle_atom_site_label_3
_geom_angle
C7 C1 C6 114.6(3)
C7 C1 C8 119.6(3)
C6 C1 C8 100.8(2)
C7 C1 C2 115.2(3)
C6 C1 C2 102.1(2)
C8 C1 C2 102.0(2)
C3 C2 C1 104.3(3)
C3 C2 H2A 110.9
C1 C2 H2A 110.9
C3 C2 H2B 110.9
C1 C2 H2B 110.9
H2A C2 H2B 108.9
C4 C3 C2 103.1(2)
C4 C3 H3A 111.1
C2 C3 H3A 111.1
C4 C3 H3B 111.1
C2 C3 H3B 111.1
H3A C3 H3B 109.1
C5 C4 C3 107.0(3)
C5 C4 C8 102.7(2)
C3 C4 C8 102.4(2)
C5 C4 H4 114.4
C3 C4 H4 114.4
C8 C4 H4 114.4
C4 C5 C6 101.8(2)
C4 C5 H5A 111.4
C6 C5 H5A 111.4
C4 C5 H5B 111.4
C6 C5 H5B 111.4
H5A C5 H5B 109.3
O1 C6 C5 127.4(3)
O1 C6 C1 126.1(3)
C5 C6 C1 106.5(2)
C1 C7 H7A 109.5
C1 C7 H7B 109.5
H7A C7 H7B 109.5
C1 C7 H7C 109.5
H7A C7 H7C 109.5
H7B C7 H7C 109.5
C10 C8 C9 108.6(3)
C10 C8 C1 112.6(2)
C9 C8 C1 113.3(3)
C10 C8 C4 114.3(2)
C9 C8 C4 113.9(3)
C1 C8 C4 93.8(2)
C8 C9 H9A 109.5
C8 C9 H9B 109.5
H9A C9 H9B 109.5
C8 C9 H9C 109.5
H9A C9 H9C 109.5
H9B C9 H9C 109.5
O2 C10 C8 111.0(2)
O2 C10 H10A 109.4
C8 C10 H10A 109.4
O2 C10 H10B 109.4
C8 C10 H10B 109.4
H10A C10 H10B 108.0
C17 C11 C16 113.6(3)
C17 C11 C12 116.1(3)
C16 C11 C12 102.6(3)
C17 C11 C18 120.0(3)
C16 C11 C18 99.9(3)
C12 C11 C18 102.0(3)
C11 C12 C13 104.7(3)
C11 C12 H12A 110.8
C13 C12 H12A 110.8
C11 C12 H12B 110.8
C13 C12 H12B 110.8
H12A C12 H12B 108.9
C14 C13 C12 102.9(3)
C14 C13 H13A 111.2
C12 C13 H13A 111.2
C14 C13 H13B 111.2
C12 C13 H13B 111.2
H13A C13 H13B 109.1
C13 C14 C18 103.1(3)
C13 C14 C15 106.1(3)
C18 C14 C15 101.3(3)
C13 C14 H14 114.9
C18 C14 H14 114.9
C15 C14 H14 114.9
C16 C15 C14 102.1(3)
C16 C15 H15A 111.3
C14 C15 H15A 111.3
C16 C15 H15B 111.3
C14 C15 H15B 111.3
H15A C15 H15B 109.2
O3 C16 C15 127.0(3)
O3 C16 C11 125.9(3)
C15 C16 C11 107.2(3)
C11 C17 H17A 109.5
C11 C17 H17B 109.5
H17A C17 H17B 109.5
C11 C17 H17C 109.5
H17A C17 H17C 109.5
H17B C17 H17C 109.5
C19 C18 C20 107.8(3)
C19 C18 C14 114.4(3)
C20 C18 C14 113.9(3)
C19 C18 C11 113.6(3)
C20 C18 C11 112.3(2)
C14 C18 C11 94.6(3)
C18 C19 H19A 109.5
C18 C19 H19B 109.5
H19A C19 H19B 109.5
C18 C19 H19C 109.5
H19A C19 H19C 109.5
H19B C19 H19C 109.5
O4 C20 C18 111.0(2)
O4 C20 H20A 109.4
C18 C20 H20A 109.4
O4 C20 H20B 109.4
C18 C20 H20B 109.4
H20A C20 H20B 108.0
C27 C21 C26 113.7(3)
C27 C21 C22 115.8(3)
C26 C21 C22 102.4(3)
C27 C21 C28 119.3(3)
C26 C21 C28 101.1(3)
C22 C21 C28 102.2(2)
C23 C22 C21 104.3(2)
C23 C22 H22A 110.9
C21 C22 H22A 110.9
C23 C22 H22B 110.9
C21 C22 H22B 110.9
H22A C22 H22B 108.9
C24 C23 C22 102.8(2)
C24 C23 H23A 111.2
C22 C23 H23A 111.2
C24 C23 H23B 111.2
C22 C23 H23B 111.2
H23A C23 H23B 109.1
C23 C24 C25 107.3(3)
C23 C24 C28 103.0(2)
C25 C24 C28 102.2(3)
C23 C24 H24 114.3
C25 C24 H24 114.3
C28 C24 H24 114.3
C26 C25 C24 101.7(3)
C26 C25 H25A 111.4
C24 C25 H25A 111.4
C26 C25 H25B 111.4
C24 C25 H25B 111.4
H25A C25 H25B 109.3
O5 C26 C21 126.8(3)
O5 C26 C25 127.0(3)
C21 C26 C25 106.2(3)
C21 C27 H27A 109.5
C21 C27 H27B 109.5
H27A C27 H27B 109.5
C21 C27 H27C 109.5
H27A C27 H27C 109.5
H27B C27 H27C 109.5
C30 C28 C29 109.0(3)
C30 C28 C24 114.4(2)
C29 C28 C24 114.0(3)
C30 C28 C21 112.2(2)
C29 C28 C21 113.1(3)
C24 C28 C21 93.6(2)
C28 C29 H29A 109.5
C28 C29 H29B 109.5
H29A C29 H29B 109.5
C28 C29 H29C 109.5
H29A C29 H29C 109.5
H29B C29 H29C 109.5
O6 C30 C28 111.3(2)
O6 C30 H30A 109.4
C28 C30 H30A 109.4
O6 C30 H30B 109.4
C28 C30 H30B 109.4
H30A C30 H30B 108.0
C10 O2 H2 109.5
C20 O4 H4A 109.5
C30 O6 H6 109.5

loop_
_geom_bond_atom_site_label_1
_geom_bond_atom_site_label_2
_geom_bond_distance
C1 C7 1.517(4)
C1 C6 1.528(4)
C1 C8 1.553(4)
C1 C2 1.565(4)
C2 C3 1.537(5)
C2 H2A 0.9900
C2 H2B 0.9900
C3 C4 1.534(4)
C3 H3A 0.9900
C3 H3B 0.9900
C4 C5 1.526(5)
C4 C8 1.563(4)
C4 H4 1.0000
C5 C6 1.528(5)
C5 H5A 0.9900
C5 H5B 0.9900
C6 O1 1.213(4)
C7 H7A 0.9800
C7 H7B 0.9800
C7 H7C 0.9800
C8 C10 1.522(4)
C8 C9 1.535(4)
C9 H9A 0.9800
C9 H9B 0.9800
C9 H9C 0.9800
C10 O2 1.436(3)
C10 H10A 0.9900
C10 H10B 0.9900
C11 C17 1.501(5)
C11 C16 1.521(5)
C11 C12 1.546(4)
C11 C18 1.562(4)
C12 C13 1.553(5)
C12 H12A 0.9900
C12 H12B 0.9900
C13 C14 1.526(5)
C13 H13A 0.9900
C13 H13B 0.9900
C14 C18 1.549(4)
C14 C15 1.552(5)
C14 H14 1.0000
C15 C16 1.510(5)
C15 H15A 0.9900
C15 H15B 0.9900
C16 O3 1.211(5)
C17 H17A 0.9800
C17 H17B 0.9800
C17 H17C 0.9800
C18 C19 1.530(4)
C18 C20 1.535(4)
C19 H19A 0.9800
C19 H19B 0.9800
C19 H19C 0.9800
C20 O4 1.427(4)
C20 H20A 0.9900
C20 H20B 0.9900
C21 C27 1.520(4)
C21 C26 1.523(4)
C21 C22 1.556(4)
C21 C28 1.559(4)
C22 C23 1.547(4)
C22 H22A 0.9900
C22 H22B 0.9900
C23 C24 1.526(5)
C23 H23A 0.9900
C23 H23B 0.9900
C24 C25 1.538(5)
C24 C28 1.558(4)
C24 H24 1.0000
C25 C26 1.533(5)
C25 H25A 0.9900
C25 H25B 0.9900
C26 O5 1.198(4)
C27 H27A 0.9800
C27 H27B 0.9800
C27 H27C 0.9800
C28 C30 1.518(4)
C28 C29 1.540(4)
C29 H29A 0.9800
C29 H29B 0.9800
C29 H29C 0.9800
C30 O6 1.429(4)
C30 H30A 0.9900
C30 H30B 0.9900
O2 H2 0.8400
O4 H4A 0.8400
O6 H6 0.8400
